data_7232885
loop_
_publ_author_name
'Rojek, Tomasz'
'Goldeman, Waldemar'
'\'Slepokura, Katarzyna'
'Zierkiewicz, Wiktor'
'Matczak-Jon, Ewa'

_publ_section_title
;
 Deciphering preferred solid-state conformations in nitrogen-containing
 bisphosphonates and their coordination compounds. A case study of
 discrete Cu(ii) complexes based on C\a-substituted analogues of
 zoledronic acid: crystal structures and solid-state characterization
;
_journal_issue 29
_journal_name_full CrystEngComm
_journal_page_first 4340
_journal_paper_doi 10.1039/C9CE00614A
_journal_volume 21
_journal_year 2019
_chemical_formula_moiety 'C16 H30 Cu N4 O16 P4'
_chemical_formula_sum 'C16 H30 Cu N4 O16 P4'
_chemical_formula_weight 721.86
_space_group_crystal_system triclinic
_space_group_IT_number 2
_space_group_name_Hall '-P 1'
_space_group_name_H-M_alt 'P -1'
_symmetry_space_group_name_Hall '-P 1'
_symmetry_space_group_name_H-M 'P -1'
_atom_sites_solution_hydrogens mixed
_atom_sites_solution_primary direct
_atom_sites_solution_secondary difmap
_audit_creation_method SHELXL-2014/7
_audit_update_record
;
2019-02-18 deposited with the CCDC.    2019-04-25 downloaded from the CCDC.
;
_cell_angle_alpha 95.54(3)
_cell_angle_beta 93.89(3)
_cell_angle_gamma 92.28(3)
_cell_formula_units_Z 1
_cell_length_a 6.862(4)
_cell_length_b 9.864(5)
_cell_length_c 9.939(5)
_cell_measurement_reflns_used 7606
_cell_measurement_temperature 100(2)
_cell_measurement_theta_max 29.19
_cell_measurement_theta_min 2.848
_cell_volume 667.3(6)
_computing_cell_refinement 'CrysAlisPro 1.171.38.46 (Rigaku OD, 2015)'
_computing_data_collection 'CrysAlisPro 1.171.38.46 (Rigaku OD, 2015)'
_computing_data_reduction 'CrysAlisPro 1.171.38.46 (Rigaku OD, 2015)'
_computing_structure_refinement 'SHELXL-2014/7 (Sheldrick, 2015)'
_computing_structure_solution 'SHELXT (Sheldrick, 2015)'
_diffrn_ambient_temperature 100(2)
_diffrn_detector_area_resol_mean 10.6249
_diffrn_measured_fraction_theta_full 0.999
_diffrn_measured_fraction_theta_max 0.912
_diffrn_measurement_device_type 'Oxford Diffraction, Xcalibur, Atlas'
_diffrn_measurement_method 'omega scan'
_diffrn_radiation_type MoK\a
_diffrn_radiation_wavelength 0.71073
_diffrn_reflns_av_R_equivalents 0.0604
_diffrn_reflns_av_unetI/netI 0.0417
_diffrn_reflns_Laue_measured_fraction_full 0.999
_diffrn_reflns_Laue_measured_fraction_max 0.912
_diffrn_reflns_limit_h_max 9
_diffrn_reflns_limit_h_min -9
_diffrn_reflns_limit_k_max 13
_diffrn_reflns_limit_k_min -13
_diffrn_reflns_limit_l_max 13
_diffrn_reflns_limit_l_min -13
_diffrn_reflns_number 20945
_diffrn_reflns_point_group_measured_fraction_full 0.999
_diffrn_reflns_point_group_measured_fraction_max 0.912
_diffrn_reflns_theta_full 25.242
_diffrn_reflns_theta_max 29.549
_diffrn_reflns_theta_min 2.979
_diffrn_source 'fine-focus sealed X-ray tube'
_exptl_absorpt_coefficient_mu 1.142
_exptl_absorpt_correction_T_max 0.963
_exptl_absorpt_correction_T_min 0.737
_exptl_absorpt_correction_type analytical
_exptl_absorpt_process_details
;
CrysAlisPro 1.171.38.46 (Rigaku Oxford Diffraction, 2015)
Analytical numeric absorption correction using a multifaceted crystal
            model based on expressions derived by R.C. Clark & J.S. Reid.
(Clark, R. C. & Reid, J. S. (1995). Acta Cryst. A51, 887-897)
Empirical absorption correction using spherical harmonics,
 implemented in SCALE3 ABSPACK scaling algorithm.
;
_exptl_crystal_colour greenish
_exptl_crystal_density_diffrn 1.796
_exptl_crystal_description plate
_exptl_crystal_F_000 371
_exptl_crystal_size_max 0.42
_exptl_crystal_size_mid 0.24
_exptl_crystal_size_min 0.03
_refine_diff_density_max 0.675
_refine_diff_density_min -0.870
_refine_diff_density_rms 0.107
_refine_ls_extinction_method none
_refine_ls_goodness_of_fit_ref 1.050
_refine_ls_hydrogen_treatment constr
_refine_ls_matrix_type full
_refine_ls_number_parameters 187
_refine_ls_number_reflns 3418
_refine_ls_number_restraints 7
_refine_ls_restrained_S_all 1.049
_refine_ls_R_factor_all 0.0516
_refine_ls_R_factor_gt 0.0408
_refine_ls_shift/su_max 0.001
_refine_ls_shift/su_mean 0.000
_refine_ls_structure_factor_coef Fsqd
_refine_ls_weighting_details 'w=1/[\s^2^(Fo^2^)+(0.0501P)^2^+0.7687P] where P=(Fo^2^+2Fc^2^)/3'
_refine_ls_weighting_scheme calc
_refine_ls_wR_factor_gt 0.0984
_refine_ls_wR_factor_ref 0.1060
_reflns_Friedel_coverage 0.000
_reflns_number_gt 2916
_reflns_number_total 3418
_reflns_threshold_expression 'I > 2\s(I)'
_cod_data_source_file c9ce00614a2.cif
_cod_data_source_block tr26015a
_cod_depositor_comments 'Adding full bibliography for 7232883--7232885.cif.'
_cod_database_code 7232885
_shelx_shelxl_version_number 2014/7
_shelx_space_group_comment
;
The symmetry employed for this shelxl refinement is uniquely defined
by the following loop, which should always be used as a source of
symmetry information in preference to the above space-group names.
They are only intended as comments.
;
_shelx_estimated_absorpt_t_min 0.646
_shelx_estimated_absorpt_t_max 0.967

loop_
_space_group_symop_operation_xyz
'x, y, z'
'-x, -y, -z'

loop_
_atom_site_label
_atom_site_type_symbol
_atom_site_fract_x
_atom_site_fract_y
_atom_site_fract_z
_atom_site_U_iso_or_equiv
_atom_site_adp_type
_atom_site_occupancy
_atom_site_site_symmetry_order
_atom_site_calc_flag
_atom_site_refinement_flags_posn
_atom_site_refinement_flags_adp
_atom_site_refinement_flags_occupancy
Cu1 Cu 0.5000 0.5000 0.5000 0.01362(12) Uani 1 2 d S . P
P1 P 0.11431(8) 0.37093(6) 0.61497(6) 0.01223(14) Uani 1 1 d . . .
O1 O -0.0062(2) 0.26143(17) 0.52813(17) 0.0164(3) Uani 1 1 d . . .
O2 O 0.2346(2) 0.46404(17) 0.53775(17) 0.0158(3) Uani 1 1 d . . .
O3 O -0.0106(2) 0.45430(17) 0.71646(16) 0.0158(3) Uani 1 1 d D . .
H3 H -0.1300 0.4518 0.6908 0.024 Uiso 1 1 d DR U .
P2 P 0.48657(8) 0.42501(6) 0.79627(6) 0.01223(14) Uani 1 1 d . . .
O4 O 0.6124(2) 0.37853(17) 0.91095(16) 0.0150(3) Uani 1 1 d . . .
O5 O 0.6012(2) 0.44437(17) 0.67268(16) 0.0142(3) Uani 1 1 d . . .
O6 O 0.3862(2) 0.56059(17) 0.83674(17) 0.0161(3) Uani 1 1 d D . .
H6 H 0.3903 0.5832 0.9206 0.024 Uiso 1 1 d DR U .
O7 O 0.3884(2) 0.18844(17) 0.65032(17) 0.0157(3) Uani 1 1 d D . .
H7 H 0.4487 0.2240 0.5909 0.024 Uiso 1 1 d DR U .
N1 N 0.0417(3) 0.1179(2) 0.7722(2) 0.0148(4) Uani 1 1 d . . .
N2 N -0.0816(3) -0.0578(2) 0.6419(2) 0.0175(4) Uani 1 1 d D . .
H2N H -0.0824 -0.1330 0.5865 0.021 Uiso 1 1 d DR U .
C1 C 0.2922(3) 0.2932(2) 0.7305(2) 0.0124(4) Uani 1 1 d . . .
C2 C 0.1948(3) 0.2180(2) 0.8402(2) 0.0141(5) Uani 1 1 d . . .
C3 C 0.3223(4) 0.1408(3) 0.9418(3) 0.0201(5) Uani 1 1 d . . .
H3A H 0.3160 0.0405 0.9203 0.024 Uiso 1 1 calc R U .
H3B H 0.4594 0.1771 0.9577 0.024 Uiso 1 1 calc R U .
C4 C 0.1875(4) 0.1919(3) 1.0537(3) 0.0248(6) Uani 1 1 d . . .
H4A H 0.0841 0.1240 1.0705 0.030 Uiso 1 1 calc R U .
H4B H 0.2594 0.2303 1.1395 0.030 Uiso 1 1 calc R U .
C5 C 0.1157(4) 0.3009(3) 0.9627(2) 0.0177(5) Uani 1 1 d . . .
H5A H -0.0281 0.3078 0.9557 0.021 Uiso 1 1 calc R U .
H5B H 0.1826 0.3917 0.9859 0.021 Uiso 1 1 calc R U .
C21 C 0.0832(4) 0.0044(2) 0.6958(2) 0.0170(5) Uani 1 1 d . . .
H21 H 0.2107 -0.0262 0.6826 0.020 Uiso 1 1 calc R U .
C41 C -0.2360(4) 0.0169(3) 0.6831(2) 0.0180(5) Uani 1 1 d . . .
H41 H -0.3708 -0.0048 0.6590 0.022 Uiso 1 1 calc R U .
C51 C -0.1597(3) 0.1272(3) 0.7644(2) 0.0164(5) Uani 1 1 d . . .
H51 H -0.2307 0.1976 0.8077 0.020 Uiso 1 1 calc R U .
O1W O 0.6103(3) 0.2466(2) 0.4074(2) 0.0255(4) Uani 1 1 d D . .
H1W H 0.6033 0.2869 0.3367 0.038 Uiso 1 1 d DR U .
H2W H 0.7186 0.2651 0.4512 0.038 Uiso 1 1 d DR U .

loop_
_atom_site_aniso_label
_atom_site_aniso_U_11
_atom_site_aniso_U_22
_atom_site_aniso_U_33
_atom_site_aniso_U_23
_atom_site_aniso_U_13
_atom_site_aniso_U_12
Cu1 0.0105(2) 0.0202(2) 0.0112(2) 0.00608(15) 0.00420(14) -0.00328(15)
P1 0.0108(3) 0.0155(3) 0.0112(3) 0.0040(2) 0.0045(2) -0.0026(2)
O1 0.0154(8) 0.0175(8) 0.0163(8) 0.0032(7) 0.0021(6) -0.0031(7)
O2 0.0113(8) 0.0214(9) 0.0163(8) 0.0087(7) 0.0055(6) -0.0025(6)
O3 0.0106(8) 0.0237(9) 0.0135(8) 0.0028(7) 0.0041(6) -0.0010(6)
P2 0.0107(3) 0.0162(3) 0.0104(3) 0.0038(2) 0.0042(2) -0.0024(2)
O4 0.0125(8) 0.0206(9) 0.0126(8) 0.0047(6) 0.0024(6) -0.0018(6)
O5 0.0112(7) 0.0203(8) 0.0118(7) 0.0053(6) 0.0038(6) -0.0038(6)
O6 0.0166(8) 0.0184(8) 0.0135(8) 0.0017(6) 0.0030(6) -0.0009(7)
O7 0.0149(8) 0.0179(8) 0.0155(8) 0.0035(7) 0.0077(6) -0.0002(6)
N1 0.0127(9) 0.0181(10) 0.0149(9) 0.0066(8) 0.0054(7) -0.0025(8)
N2 0.0182(10) 0.0180(10) 0.0166(10) 0.0031(8) 0.0045(8) -0.0035(8)
C1 0.0119(10) 0.0157(11) 0.0106(10) 0.0043(8) 0.0045(8) -0.0022(8)
C2 0.0129(10) 0.0177(11) 0.0127(10) 0.0056(9) 0.0044(8) -0.0039(9)
C3 0.0182(12) 0.0233(13) 0.0195(12) 0.0092(10) 0.0010(9) -0.0057(10)
C4 0.0279(14) 0.0309(14) 0.0167(12) 0.0091(11) 0.0044(10) -0.0081(11)
C5 0.0175(11) 0.0186(12) 0.0177(11) 0.0042(9) 0.0073(9) -0.0056(9)
C21 0.0149(11) 0.0180(12) 0.0196(12) 0.0074(9) 0.0066(9) -0.0013(9)
C41 0.0140(11) 0.0226(12) 0.0184(11) 0.0069(9) 0.0033(9) -0.0026(9)
C51 0.0137(11) 0.0196(12) 0.0168(11) 0.0055(9) 0.0044(9) -0.0015(9)
O1W 0.0186(9) 0.0301(10) 0.0269(10) 0.0024(8) -0.0004(7) -0.0038(8)

loop_
_atom_type_symbol
_atom_type_description
_atom_type_scat_dispersion_real
_atom_type_scat_dispersion_imag
_atom_type_scat_source
C C 0.0033 0.0016 'International Tables Vol C Tables 4.2.6.8 and 6.1.1.4'
H H 0.0000 0.0000 'International Tables Vol C Tables 4.2.6.8 and 6.1.1.4'
N N 0.0061 0.0033 'International Tables Vol C Tables 4.2.6.8 and 6.1.1.4'
O O 0.0106 0.0060 'International Tables Vol C Tables 4.2.6.8 and 6.1.1.4'
P P 0.1023 0.0942 'International Tables Vol C Tables 4.2.6.8 and 6.1.1.4'
Cu Cu 0.3201 1.2651 'International Tables Vol C Tables 4.2.6.8 and 6.1.1.4'

loop_
_geom_angle_atom_site_label_1
_geom_angle_atom_site_label_2
_geom_angle_atom_site_label_3
_geom_angle
_geom_angle_site_symmetry_1
_geom_angle_site_symmetry_3
O2 Cu1 O2 180.0 2_666 .
O2 Cu1 O5 92.82(8) 2_666 2_666
O2 Cu1 O5 87.18(8) . 2_666
O2 Cu1 O5 87.18(8) 2_666 .
O2 Cu1 O5 92.82(8) . .
O5 Cu1 O5 180.0 2_666 .
O1 P1 O2 114.69(10) . .
O1 P1 O3 112.06(10) . .
O2 P1 O3 111.19(10) . .
O1 P1 C1 110.00(11) . .
O2 P1 C1 105.66(10) . .
O3 P1 C1 102.30(10) . .
P1 O2 Cu1 140.21(11) . .
P1 O3 H3 113.1 . .
O4 P2 O5 112.19(10) . .
O4 P2 O6 112.80(10) . .
O5 P2 O6 108.24(10) . .
O4 P2 C1 111.47(11) . .
O5 P2 C1 103.45(10) . .
O6 P2 C1 108.19(11) . .
P2 O5 Cu1 127.00(10) . .
P2 O6 H6 114.4 . .
C1 O7 H7 109.5 . .
C21 N1 C51 107.9(2) . .
C21 N1 C2 123.2(2) . .
C51 N1 C2 128.7(2) . .
C21 N2 C41 109.0(2) . .
C21 N2 H2N 121.6 . .
C41 N2 H2N 129.3 . .
O7 C1 C2 105.08(18) . .
O7 C1 P1 107.79(15) . .
C2 C1 P1 113.45(16) . .
O7 C1 P2 106.21(15) . .
C2 C1 P2 115.16(16) . .
P1 C1 P2 108.60(12) . .
N1 C2 C5 110.76(18) . .
N1 C2 C1 108.75(18) . .
C5 C2 C1 119.7(2) . .
N1 C2 C3 107.17(19) . .
C5 C2 C3 88.53(19) . .
C1 C2 C3 120.21(19) . .
C4 C3 C2 87.97(19) . .
C4 C3 H3A 114.0 . .
C2 C3 H3A 114.0 . .
C4 C3 H3B 114.0 . .
C2 C3 H3B 114.0 . .
H3A C3 H3B 111.2 . .
C5 C4 C3 88.82(19) . .
C5 C4 H4A 113.8 . .
C3 C4 H4A 113.8 . .
C5 C4 H4B 113.8 . .
C3 C4 H4B 113.8 . .
H4A C4 H4B 111.1 . .
C2 C5 C4 89.11(19) . .
C2 C5 H5A 113.8 . .
C4 C5 H5A 113.8 . .
C2 C5 H5B 113.8 . .
C4 C5 H5B 113.8 . .
H5A C5 H5B 111.0 . .
N2 C21 N1 109.0(2) . .
N2 C21 H21 125.5 . .
N1 C21 H21 125.5 . .
C51 C41 N2 107.1(2) . .
C51 C41 H41 126.4 . .
N2 C41 H41 126.4 . .
C41 C51 N1 107.0(2) . .
C41 C51 H51 126.5 . .
N1 C51 H51 126.5 . .
H1W O1W H2W 110.5 . .

loop_
_geom_bond_atom_site_label_1
_geom_bond_atom_site_label_2
_geom_bond_distance
_geom_bond_site_symmetry_2
Cu1 O2 1.9102(19) 2_666
Cu1 O2 1.9103(19) .
Cu1 O5 1.9440(18) 2_666
Cu1 O5 1.9440(18) .
P1 O1 1.4991(18) .
P1 O2 1.5087(17) .
P1 O3 1.5628(18) .
P1 C1 1.858(2) .
O3 H3 0.8396 .
P2 O4 1.5011(18) .
P2 O5 1.5259(18) .
P2 O6 1.5593(19) .
P2 C1 1.865(2) .
O6 H6 0.8398 .
O7 C1 1.451(3) .
O7 H7 0.8397 .
N1 C21 1.343(3) .
N1 C51 1.386(3) .
N1 C2 1.492(3) .
N2 C21 1.319(3) .
N2 C41 1.377(3) .
N2 H2N 0.8800 .
C1 C2 1.550(3) .
C2 C5 1.542(3) .
C2 C3 1.564(3) .
C3 C4 1.554(4) .
C3 H3A 0.9900 .
C3 H3B 0.9900 .
C4 C5 1.544(4) .
C4 H4A 0.9900 .
C4 H4B 0.9900 .
C5 H5A 0.9900 .
C5 H5B 0.9900 .
C21 H21 0.9500 .
C41 C51 1.357(3) .
C41 H41 0.9500 .
C51 H51 0.9500 .
O1W H1W 0.8399 .
O1W H2W 0.8399 .

loop_
_geom_hbond_atom_site_label_D
_geom_hbond_atom_site_label_H
_geom_hbond_atom_site_label_A
_geom_hbond_distance_DH
_geom_hbond_distance_HA
_geom_hbond_distance_DA
_geom_hbond_angle_DHA
_geom_hbond_site_symmetry_A
O3 H3 O5 0.84 1.84 2.666(3) 167.9 1_455
O6 H6 O4 0.84 1.68 2.521(3) 176.6 2_667
O7 H7 O1W 0.84 2.22 3.029(3) 161.1 .
N2 H2N O1 0.88 1.77 2.614(3) 158.7 2_556
O1W H1W O6 0.84 2.40 3.225(3) 168.7 2_666
O1W H2W O1 0.84 1.99 2.810(3) 164.4 1_655
C3 H3B O4 0.99 2.31 3.067(3) 132.3 .
C51 H51 O4 0.95 2.31 3.261(3) 176.4 1_455

loop_
_geom_torsion_atom_site_label_1
_geom_torsion_atom_site_label_2
_geom_torsion_atom_site_label_3
_geom_torsion_atom_site_label_4
_geom_torsion
O1 P1 O2 Cu1 -106.74(17)
O3 P1 O2 Cu1 124.83(16)
C1 P1 O2 Cu1 14.6(2)
O4 P2 O5 Cu1 178.83(11)
O6 P2 O5 Cu1 -56.06(14)
C1 P2 O5 Cu1 58.57(15)
O1 P1 C1 O7 47.91(16)
O2 P1 C1 O7 -76.41(16)
O3 P1 C1 O7 167.14(13)
O1 P1 C1 C2 -68.01(18)
O2 P1 C1 C2 167.67(16)
O3 P1 C1 C2 51.22(18)
O1 P1 C1 P2 162.57(10)
O2 P1 C1 P2 38.26(14)
O3 P1 C1 P2 -78.19(12)
O4 P2 C1 O7 -75.75(16)
O5 P2 C1 O7 45.01(16)
O6 P2 C1 O7 159.67(13)
O4 P2 C1 C2 40.1(2)
O5 P2 C1 C2 160.86(16)
O6 P2 C1 C2 -84.48(18)
O4 P2 C1 P1 168.56(10)
O5 P2 C1 P1 -70.69(13)
O6 P2 C1 P1 43.98(13)
C21 N1 C2 C5 -156.6(2)
C51 N1 C2 C5 29.5(3)
C21 N1 C2 C1 69.9(3)
C51 N1 C2 C1 -104.0(3)
C21 N1 C2 C3 -61.5(3)
C51 N1 C2 C3 124.6(2)
O7 C1 C2 N1 -64.3(2)
P1 C1 C2 N1 53.2(2)
P2 C1 C2 N1 179.21(15)
O7 C1 C2 C5 167.02(19)
P1 C1 C2 C5 -75.5(2)
P2 C1 C2 C5 50.5(3)
O7 C1 C2 C3 59.6(3)
P1 C1 C2 C3 177.15(17)
P2 C1 C2 C3 -56.8(3)
N1 C2 C3 C4 -93.7(2)
C5 C2 C3 C4 17.64(18)
C1 C2 C3 C4 141.6(2)
C2 C3 C4 C5 -17.61(18)
N1 C2 C5 C4 90.1(2)
C1 C2 C5 C4 -142.2(2)
C3 C2 C5 C4 -17.74(18)
C3 C4 C5 C2 17.86(18)
C41 N2 C21 N1 0.4(3)
C51 N1 C21 N2 -0.5(3)
C2 N1 C21 N2 -175.51(19)
C21 N2 C41 C51 -0.1(3)
N2 C41 C51 N1 -0.3(3)
C21 N1 C51 C41 0.5(3)
C2 N1 C51 C41 175.1(2)
